data_7132096
loop_
_publ_author_name
'Liu, Chuan-Zhi'
'Wang, Jingjing'
'Yang, Bo'
'Li, Zhongyi'
'Yan, Meng'
'Liu, Xinming'
'Hu, Zhiyuan'
'Liu, Lantao'
'Li, Zhan-Ting'

_publ_section_title
;
 Two and Three-Dimensional Halogen-Bonded Frameworks: Self-assembly
 Influenced by Crystallization Solvents
;
_journal_name_full 'Chemical Communications'
_journal_paper_doi 10.1039/D3CC02981F
_journal_year 2023
_chemical_formula_moiety 'C6 F4 I2, 2(C H Cl3), C53 H48 N4'
_chemical_formula_sum 'C61 H50 Cl6 F4 I2 N4'
_chemical_formula_weight 1381.55
_space_group_crystal_system monoclinic
_space_group_IT_number 15
_space_group_name_Hall '-C 2yc'
_space_group_name_H-M_alt 'C 1 2/c 1'
_atom_sites_solution_hydrogens geom
_atom_sites_solution_primary iterative
_audit_block_doi 10.5517/ccdc.csd.cc2fwws0
_audit_creation_date 2023-04-03
_audit_creation_method
;
Olex2 1.5
(compiled 2023.03.06 svn.rbb2c1857 for OlexSys, GUI svn.r6748)
;
_audit_update_record
;
2023-05-06 deposited with the CCDC.	2023-09-04 downloaded from the CCDC.
;
_cell_angle_alpha 90
_cell_angle_beta 133.661(2)
_cell_angle_gamma 90
_cell_formula_units_Z 4
_cell_length_a 29.043(3)
_cell_length_b 14.0514(12)
_cell_length_c 20.8239(17)
_cell_measurement_reflns_used 9961
_cell_measurement_temperature 297(2)
_cell_measurement_theta_max 27.71
_cell_measurement_theta_min 2.58
_cell_volume 6147.9(10)
_computing_cell_refinement 'SAINT V8.40B (?, 2016)'
_computing_data_reduction 'SAINT V8.40B (?, 2016)'
_computing_molecular_graphics 'Olex2 1.5 (Dolomanov et al., 2009)'
_computing_publication_material 'Olex2 1.5 (Dolomanov et al., 2009)'
_computing_structure_refinement 'SHELXL 2018/3 (Sheldrick, 2015)'
_computing_structure_solution 'olex2.solve 1.5 (Bourhis et al., 2015)'
_diffrn_ambient_temperature 297.00
_diffrn_measured_fraction_theta_full 0.997
_diffrn_measured_fraction_theta_max 0.997
_diffrn_measurement_device_type 'Bruker APEX-II CCD'
_diffrn_measurement_method '\f and \w scans'
_diffrn_radiation_type MoK\a
_diffrn_radiation_wavelength 0.71073
_diffrn_reflns_av_R_equivalents 0.1871
_diffrn_reflns_av_unetI/netI 0.0642
_diffrn_reflns_Laue_measured_fraction_full 0.997
_diffrn_reflns_Laue_measured_fraction_max 0.997
_diffrn_reflns_limit_h_max 34
_diffrn_reflns_limit_h_min -34
_diffrn_reflns_limit_k_max 16
_diffrn_reflns_limit_k_min -16
_diffrn_reflns_limit_l_max 24
_diffrn_reflns_limit_l_min -21
_diffrn_reflns_number 75711
_diffrn_reflns_point_group_measured_fraction_full 0.997
_diffrn_reflns_point_group_measured_fraction_max 0.997
_diffrn_reflns_theta_full 24.998
_diffrn_reflns_theta_max 24.998
_diffrn_reflns_theta_min 2.584
_diffrn_source_current 35.0
_diffrn_source_power 1.225
_diffrn_source_voltage 35.0
_diffrn_standards_number 0
_exptl_absorpt_coefficient_mu 1.337
_exptl_absorpt_correction_T_max 0.7456
_exptl_absorpt_correction_T_min 0.4580
_exptl_absorpt_correction_type none
_exptl_absorpt_process_details
;
SADABS-2016/2 (Bruker,2016/2) was used for absorption correction.
wR2(int) was 0.2153 before and 0.0864 after correction.
The Ratio of minimum to maximum transmission is 0.6143.
The \l/2 correction factor is Not present.
;
_exptl_crystal_colour colourless
_exptl_crystal_colour_primary colourless
_exptl_crystal_density_diffrn 1.493
_exptl_crystal_density_method 'not measured'
_exptl_crystal_description block
_exptl_crystal_F_000 2752
_exptl_crystal_size_max 0.2
_exptl_crystal_size_mid 0.2
_exptl_crystal_size_min 0.2
_refine_diff_density_max 1.088
_refine_diff_density_min -0.737
_refine_diff_density_rms 0.133
_refine_ls_extinction_method none
_refine_ls_goodness_of_fit_ref 1.110
_refine_ls_hydrogen_treatment constr
_refine_ls_matrix_type full
_refine_ls_number_parameters 352
_refine_ls_number_reflns 5405
_refine_ls_number_restraints 0
_refine_ls_restrained_S_all 1.110
_refine_ls_R_factor_all 0.1424
_refine_ls_R_factor_gt 0.1065
_refine_ls_shift/su_max 0.000
_refine_ls_shift/su_mean 0.000
_refine_ls_structure_factor_coef Fsqd
_refine_ls_weighting_details 'w=1/[\s^2^(Fo^2^)+(0.0923P)^2^+121.6085P] where P=(Fo^2^+2Fc^2^)/3'
_refine_ls_weighting_scheme calc
_refine_ls_wR_factor_gt 0.2425
_refine_ls_wR_factor_ref 0.2587
_reflns_Friedel_coverage 0.000
_reflns_number_gt 3854
_reflns_number_total 5405
_reflns_threshold_expression 'I > 2\s(I)'
_cod_data_source_file d3cc02981f2.cif
_cod_data_source_block 1
_cod_original_cell_volume 6147.9(9)
_cod_database_code 7132096
_shelx_shelxl_version_number 2018/3
_shelx_space_group_comment
;
The symmetry employed for this shelxl refinement is uniquely defined
by the following loop, which should always be used as a source of
symmetry information in preference to the above space-group names.
They are only intended as comments.
;
_shelx_estimated_absorpt_t_max 0.776
_shelx_estimated_absorpt_t_min 0.776
_olex2_refinement_description
;
1. Fixed Uiso
 At 1.2 times of:
  All C(H) groups
 At 1.5 times of:
  All C(H,H,H) groups
2.a Ternary CH refined with riding coordinates:
 C31(H31)
2.b Aromatic/amide H refined with riding coordinates:
 C11(H11), C6(H6), C7(H7), C4(H4), C3(H3), C10(H10), C20(H20), C19(H19),
 C24(H24), C23(H23), C17(H17), C16(H16)
2.c Idealised Me refined as rotating group:
 C14(H14A,H14B,H14C), C13(H13A,H13B,H13C), C27(H27A,H27B,H27C), C26(H26A,H26B,
 H26C)
;
_olex2_submission_special_instructions 'No special instructions were received'

loop_
_space_group_symop_operation_xyz
'x, y, z'
'-x, y, -z+1/2'
'x+1/2, y+1/2, z'
'-x+1/2, y+1/2, -z+1/2'
'-x, -y, -z'
'x, -y, z-1/2'
'-x+1/2, -y+1/2, -z'
'x+1/2, -y+1/2, z-1/2'

loop_
_atom_site_label
_atom_site_type_symbol
_atom_site_fract_x
_atom_site_fract_y
_atom_site_fract_z
_atom_site_U_iso_or_equiv
_atom_site_adp_type
_atom_site_occupancy
_atom_site_site_symmetry_order
_atom_site_calc_flag
_atom_site_refinement_flags_posn
_atom_site_refinement_flags_adp
_atom_site_refinement_flags_occupancy
_atom_site_disorder_assembly
_atom_site_disorder_group
I1 I 0.31816(4) 0.63542(6) 0.19738(5) 0.0651(3) Uani 1 1 d . . . . .
Cl1 Cl 0.3506(3) 0.8669(4) 0.3332(3) 0.1258(19) Uani 1 1 d . . . . .
Cl2 Cl 0.3995(4) 1.0295(4) 0.4472(4) 0.151(3) Uani 1 1 d . . . . .
Cl3 Cl 0.4397(3) 0.8442(4) 0.5200(4) 0.138(2) Uani 1 1 d . . . . .
C2 C 0.5527(4) 0.0520(5) 0.7798(5) 0.0263(18) Uani 1 1 d . . . . .
C1 C 0.500000 0.1222(8) 0.750000 0.026(2) Uani 1 2 d S T P . .
C15 C 0.5216(4) 0.1893(5) 0.8242(5) 0.0233(17) Uani 1 1 d . . . . .
C18 C 0.5574(5) 0.3279(7) 0.9483(6) 0.037(2) Uani 1 1 d . . . . .
F2 F 0.2744(5) 0.8467(6) 0.1306(5) 0.102(3) Uani 1 1 d . . . . .
F1 F 0.2762(4) 0.5631(5) 0.0181(5) 0.085(2) Uani 1 1 d . . . . .
N2 N 0.7604(6) -0.3245(9) 0.9020(7) 0.076(3) Uani 1 1 d . . . . .
C11 C 0.7706(6) -0.2385(11) 0.8904(9) 0.077(4) Uani 1 1 d . . . . .
H11 H 0.806472 -0.227940 0.899860 0.092 Uiso 1 1 calc R U . . .
C12 C 0.7308(6) -0.1620(8) 0.8648(8) 0.058(3) Uani 1 1 d . . . . .
C8 C 0.6804(5) -0.1754(7) 0.8542(6) 0.044(2) Uani 1 1 d . . . . .
C5 C 0.6372(4) -0.0951(6) 0.8296(6) 0.038(2) Uani 1 1 d . . . . .
C6 C 0.5889(5) -0.0681(8) 0.7425(6) 0.050(3) Uani 1 1 d . . . . .
H6 H 0.584573 -0.098819 0.698994 0.060 Uiso 1 1 calc R U . . .
C7 C 0.5472(5) 0.0023(7) 0.7180(6) 0.043(2) Uani 1 1 d . . . . .
H7 H 0.514322 0.017115 0.658207 0.052 Uiso 1 1 calc R U . . .
C14 C 0.7467(8) -0.0643(11) 0.8500(13) 0.099(5) Uani 1 1 d . . . . .
H14A H 0.775770 -0.073037 0.842820 0.148 Uiso 1 1 calc R U . . .
H14B H 0.765953 -0.024032 0.900270 0.148 Uiso 1 1 calc R U . . .
H14C H 0.708351 -0.035131 0.797545 0.148 Uiso 1 1 calc R U . . .
C4 C 0.6422(5) -0.0461(7) 0.8912(6) 0.048(3) Uani 1 1 d . . . . .
H4 H 0.673936 -0.062819 0.950788 0.058 Uiso 1 1 calc R U . . .
C3 C 0.6016(5) 0.0270(7) 0.8671(6) 0.042(2) Uani 1 1 d . . . . .
H3 H 0.607330 0.060272 0.910819 0.050 Uiso 1 1 calc R U . . .
C10 C 0.7111(7) -0.3377(9) 0.8905(8) 0.069(4) Uani 1 1 d . . . . .
H10 H 0.703098 -0.398884 0.897863 0.082 Uiso 1 1 calc R U . . .
C9 C 0.6692(6) -0.2655(8) 0.8677(8) 0.054(3) Uani 1 1 d . . . . .
C13 C 0.6133(8) -0.2897(10) 0.8528(12) 0.097(5) Uani 1 1 d . . . . .
H13A H 0.611555 -0.248745 0.888031 0.145 Uiso 1 1 calc R U . . .
H13B H 0.616230 -0.354700 0.869433 0.145 Uiso 1 1 calc R U . . .
H13C H 0.575397 -0.281329 0.791142 0.145 Uiso 1 1 calc R U . . .
C20 C 0.4844(5) 0.2115(7) 0.8404(7) 0.048(3) Uani 1 1 d . . . . .
H20 H 0.446076 0.179551 0.809046 0.057 Uiso 1 1 calc R U . . .
C19 C 0.5016(5) 0.2786(8) 0.9006(8) 0.055(3) Uani 1 1 d . . . . .
H19 H 0.474895 0.291145 0.909560 0.066 Uiso 1 1 calc R U . . .
C21 C 0.5785(5) 0.4016(7) 1.0156(6) 0.041(2) Uani 1 1 d . . . . .
C25 C 0.6156(7) 0.3744(9) 1.1031(8) 0.072(4) Uani 1 1 d . . . . .
C24 C 0.6363(8) 0.4454(11) 1.1638(9) 0.084(5) Uani 1 1 d . . . . .
H24 H 0.662352 0.428058 1.223000 0.101 Uiso 1 1 calc R U . . .
N1 N 0.6218(6) 0.5348(8) 1.1439(8) 0.071(3) Uani 1 1 d . . . . .
C23 C 0.5867(6) 0.5584(8) 1.0622(9) 0.060(3) Uani 1 1 d . . . . .
H23 H 0.576253 0.622417 1.047698 0.072 Uiso 1 1 calc R U . . .
C22 C 0.5627(5) 0.4940(8) 0.9924(7) 0.047(3) Uani 1 1 d . . . . .
C27 C 0.5234(7) 0.5295(10) 0.9014(9) 0.080(4) Uani 1 1 d . . . . .
H27A H 0.543695 0.515089 0.880880 0.119 Uiso 1 1 calc R U . . .
H27B H 0.518255 0.597099 0.900500 0.119 Uiso 1 1 calc R U . . .
H27C H 0.482359 0.499368 0.863352 0.119 Uiso 1 1 calc R U . . .
C26 C 0.6346(11) 0.2747(12) 1.1338(10) 0.137(9) Uani 1 1 d . . . . .
H26A H 0.615957 0.233950 1.083968 0.206 Uiso 1 1 calc R U . . .
H26B H 0.620099 0.255897 1.161649 0.206 Uiso 1 1 calc R U . . .
H26C H 0.680148 0.269486 1.175738 0.206 Uiso 1 1 calc R U . . .
C17 C 0.5936(5) 0.3093(8) 0.9298(7) 0.053(3) Uani 1 1 d . . . . .
H17 H 0.630862 0.343627 0.958585 0.063 Uiso 1 1 calc R U . . .
C16 C 0.5756(5) 0.2414(8) 0.8697(7) 0.046(3) Uani 1 1 d . . . . .
H16 H 0.601546 0.229938 0.859334 0.056 Uiso 1 1 calc R U . . .
C30 C 0.2632(6) 0.7991(8) 0.0679(7) 0.054(3) Uani 1 1 d . . . . .
C29 C 0.2760(5) 0.7036(8) 0.0782(7) 0.050(3) Uani 1 1 d . . . . .
C28 C 0.2625(5) 0.6573(8) 0.0104(8) 0.055(3) Uani 1 1 d . . . . .
C31 C 0.3774(8) 0.9110(10) 0.4322(10) 0.087(5) Uani 1 1 d . . . . .
H31 H 0.342506 0.906404 0.429679 0.105 Uiso 1 1 calc R U . . .

loop_
_atom_site_aniso_label
_atom_site_aniso_U_11
_atom_site_aniso_U_22
_atom_site_aniso_U_33
_atom_site_aniso_U_23
_atom_site_aniso_U_13
_atom_site_aniso_U_12
I1 0.0688(5) 0.0618(5) 0.0534(5) 0.0220(4) 0.0379(4) 0.0061(4)
Cl1 0.161(5) 0.145(4) 0.101(3) -0.041(3) 0.101(3) -0.046(4)
Cl2 0.250(7) 0.081(3) 0.151(5) -0.020(3) 0.149(5) -0.050(4)
Cl3 0.133(4) 0.119(4) 0.110(4) -0.014(3) 0.064(3) -0.012(3)
C2 0.027(4) 0.020(4) 0.027(4) 0.001(3) 0.016(4) 0.002(3)
C1 0.026(6) 0.032(6) 0.018(5) 0.000 0.014(5) 0.000
C15 0.026(4) 0.020(4) 0.024(4) 0.002(3) 0.018(4) 0.001(3)
C18 0.048(6) 0.036(5) 0.033(5) -0.001(4) 0.030(5) -0.001(4)
F2 0.155(8) 0.071(5) 0.061(5) 0.007(4) 0.068(5) 0.008(5)
F1 0.112(6) 0.040(4) 0.081(5) 0.017(3) 0.058(5) 0.014(4)
N2 0.093(9) 0.065(7) 0.067(7) 0.019(6) 0.055(7) 0.043(7)
C11 0.061(8) 0.090(11) 0.078(9) 0.008(8) 0.047(8) 0.029(8)
C12 0.053(7) 0.055(7) 0.064(7) 0.012(5) 0.039(6) 0.022(5)
C8 0.044(6) 0.039(5) 0.035(5) 0.003(4) 0.021(5) 0.016(4)
C5 0.039(5) 0.031(5) 0.044(5) 0.007(4) 0.028(5) 0.009(4)
C6 0.064(7) 0.052(6) 0.036(5) 0.001(5) 0.035(5) 0.012(5)
C7 0.047(6) 0.043(5) 0.025(4) 0.004(4) 0.019(4) 0.019(5)
C14 0.090(11) 0.076(10) 0.166(17) 0.023(10) 0.102(12) 0.013(8)
C4 0.051(6) 0.047(6) 0.029(5) 0.010(4) 0.021(5) 0.020(5)
C3 0.053(6) 0.046(6) 0.038(5) 0.001(4) 0.036(5) 0.012(5)
C10 0.084(10) 0.046(7) 0.062(8) 0.013(6) 0.046(7) 0.022(6)
C9 0.071(8) 0.039(6) 0.059(7) 0.015(5) 0.047(6) 0.017(5)
C13 0.119(13) 0.046(8) 0.120(13) 0.012(8) 0.081(12) 0.000(8)
C20 0.046(6) 0.050(6) 0.063(7) -0.027(5) 0.044(6) -0.024(5)
C19 0.061(7) 0.066(7) 0.075(7) -0.035(6) 0.061(7) -0.024(6)
C21 0.049(6) 0.033(5) 0.048(6) -0.015(4) 0.037(5) -0.012(4)
C25 0.097(10) 0.054(7) 0.046(7) -0.016(6) 0.042(7) -0.010(7)
C24 0.117(12) 0.079(10) 0.053(7) -0.029(7) 0.057(8) -0.020(9)
N1 0.100(8) 0.062(7) 0.067(7) -0.030(6) 0.063(7) -0.023(6)
C23 0.075(8) 0.040(6) 0.093(10) -0.031(6) 0.068(8) -0.018(6)
C22 0.049(6) 0.048(6) 0.057(6) -0.015(5) 0.041(6) -0.013(5)
C27 0.100(11) 0.059(8) 0.073(9) 0.005(7) 0.057(9) 0.010(7)
C26 0.22(2) 0.071(11) 0.058(9) 0.006(8) 0.070(13) 0.016(12)
C17 0.044(6) 0.056(7) 0.061(7) -0.032(5) 0.037(6) -0.022(5)
C16 0.044(6) 0.056(6) 0.059(6) -0.023(5) 0.044(5) -0.015(5)
C30 0.061(7) 0.044(6) 0.050(6) 0.005(5) 0.035(6) 0.002(5)
C29 0.053(6) 0.053(7) 0.039(5) 0.019(5) 0.030(5) 0.001(5)
C28 0.050(6) 0.041(6) 0.058(7) 0.011(5) 0.032(6) 0.006(5)
C31 0.120(13) 0.070(9) 0.074(9) -0.019(7) 0.068(9) -0.035(9)

loop_
_atom_type_symbol
_atom_type_description
_atom_type_scat_dispersion_real
_atom_type_scat_dispersion_imag
_atom_type_scat_source
C C 0.0033 0.0016 'International Tables Vol C Tables 4.2.6.8 and 6.1.1.4'
H H 0.0000 0.0000 'International Tables Vol C Tables 4.2.6.8 and 6.1.1.4'
Cl Cl 0.1484 0.1585 'International Tables Vol C Tables 4.2.6.8 and 6.1.1.4'
F F 0.0171 0.0103 'International Tables Vol C Tables 4.2.6.8 and 6.1.1.4'
I I -0.4742 1.8119 'International Tables Vol C Tables 4.2.6.8 and 6.1.1.4'
N N 0.0061 0.0033 'International Tables Vol C Tables 4.2.6.8 and 6.1.1.4'

loop_
_geom_angle_atom_site_label_1
_geom_angle_atom_site_label_2
_geom_angle_atom_site_label_3
_geom_angle
_geom_angle_site_symmetry_1
_geom_angle_site_symmetry_3
_geom_angle_publ_flag
C7 C2 C1 120.4(7) . . ?
C3 C2 C1 121.9(7) . . ?
C3 C2 C7 117.1(8) . . ?
C2 C1 C2 100.6(9) 2_656 . ?
C15 C1 C2 112.8(4) 2_656 2_656 ?
C15 C1 C2 112.8(4) . . ?
C15 C1 C2 113.7(4) 2_656 . ?
C15 C1 C2 113.7(4) . 2_656 ?
C15 C1 C15 103.8(9) . 2_656 ?
C20 C15 C1 123.2(7) . . ?
C16 C15 C1 120.5(7) . . ?
C16 C15 C20 115.6(8) . . ?
C19 C18 C21 123.1(9) . . ?
C19 C18 C17 117.0(9) . . ?
C17 C18 C21 119.8(9) . . ?
C10 N2 C11 117.5(11) . . ?
N2 C11 H11 118.2 . . ?
N2 C11 C12 123.6(14) . . ?
C12 C11 H11 118.2 . . ?
C11 C12 C14 118.7(12) . . ?
C8 C12 C11 118.8(12) . . ?
C8 C12 C14 122.5(10) . . ?
C12 C8 C5 121.1(10) . . ?
C12 C8 C9 118.6(10) . . ?
C9 C8 C5 120.2(10) . . ?
C6 C5 C8 120.8(9) . . ?
C4 C5 C8 122.6(8) . . ?
C4 C5 C6 116.7(9) . . ?
C5 C6 H6 119.1 . . ?
C7 C6 C5 121.8(9) . . ?
C7 C6 H6 119.1 . . ?
C2 C7 H7 119.3 . . ?
C6 C7 C2 121.4(8) . . ?
C6 C7 H7 119.3 . . ?
C12 C14 H14A 109.5 . . ?
C12 C14 H14B 109.5 . . ?
C12 C14 H14C 109.5 . . ?
H14A C14 H14B 109.5 . . ?
H14A C14 H14C 109.5 . . ?
H14B C14 H14C 109.5 . . ?
C5 C4 H4 119.2 . . ?
C3 C4 C5 121.6(9) . . ?
C3 C4 H4 119.2 . . ?
C2 C3 H3 119.4 . . ?
C4 C3 C2 121.2(8) . . ?
C4 C3 H3 119.4 . . ?
N2 C10 H10 118.2 . . ?
N2 C10 C9 123.6(13) . . ?
C9 C10 H10 118.2 . . ?
C8 C9 C10 117.7(12) . . ?
C8 C9 C13 123.3(10) . . ?
C10 C9 C13 118.8(12) . . ?
C9 C13 H13A 109.5 . . ?
C9 C13 H13B 109.5 . . ?
C9 C13 H13C 109.5 . . ?
H13A C13 H13B 109.5 . . ?
H13A C13 H13C 109.5 . . ?
H13B C13 H13C 109.5 . . ?
C15 C20 H20 118.8 . . ?
C19 C20 C15 122.4(9) . . ?
C19 C20 H20 118.8 . . ?
C18 C19 H19 119.4 . . ?
C20 C19 C18 121.1(9) . . ?
C20 C19 H19 119.4 . . ?
C25 C21 C18 119.1(9) . . ?
C22 C21 C18 120.9(9) . . ?
C22 C21 C25 120.0(9) . . ?
C21 C25 C26 123.3(11) . . ?
C24 C25 C21 117.1(12) . . ?
C24 C25 C26 119.5(12) . . ?
C25 C24 H24 117.7 . . ?
N1 C24 C25 124.6(13) . . ?
N1 C24 H24 117.7 . . ?
C23 N1 C24 117.3(10) . . ?
N1 C23 H23 117.6 . . ?
N1 C23 C22 124.8(12) . . ?
C22 C23 H23 117.6 . . ?
C21 C22 C23 116.2(11) . . ?
C21 C22 C27 123.9(10) . . ?
C23 C22 C27 120.0(11) . . ?
C22 C27 H27A 109.5 . . ?
C22 C27 H27B 109.5 . . ?
C22 C27 H27C 109.5 . . ?
H27A C27 H27B 109.5 . . ?
H27A C27 H27C 109.5 . . ?
H27B C27 H27C 109.5 . . ?
C25 C26 H26A 109.5 . . ?
C25 C26 H26B 109.5 . . ?
C25 C26 H26C 109.5 . . ?
H26A C26 H26B 109.5 . . ?
H26A C26 H26C 109.5 . . ?
H26B C26 H26C 109.5 . . ?
C18 C17 H17 119.7 . . ?
C16 C17 C18 120.6(9) . . ?
C16 C17 H17 119.7 . . ?
C15 C16 C17 123.1(9) . . ?
C15 C16 H16 118.4 . . ?
C17 C16 H16 118.4 . . ?
F2 C30 C29 119.8(10) . . ?
F2 C30 C28 121.1(10) . 7_565 ?
C29 C30 C28 119.1(11) . 7_565 ?
C30 C29 I1 120.6(9) . . ?
C28 C29 I1 122.1(8) . . ?
C28 C29 C30 117.3(9) . . ?
F1 C28 C30 116.5(11) . 7_565 ?
C29 C28 F1 119.8(10) . . ?
C29 C28 C30 123.6(10) . 7_565 ?
Cl1 C31 H31 108.2 . . ?
Cl2 C31 Cl1 111.2(8) . . ?
Cl2 C31 H31 108.2 . . ?
Cl3 C31 Cl1 110.4(10) . . ?
Cl3 C31 Cl2 110.4(9) . . ?
Cl3 C31 H31 108.2 . . ?

loop_
_geom_bond_atom_site_label_1
_geom_bond_atom_site_label_2
_geom_bond_distance
_geom_bond_site_symmetry_2
_geom_bond_publ_flag
I1 C29 2.092(9) . ?
Cl1 C31 1.740(14) . ?
Cl2 C31 1.735(14) . ?
Cl3 C31 1.710(18) . ?
C2 C1 1.546(11) . ?
C2 C7 1.373(12) . ?
C2 C3 1.371(12) . ?
C1 C15 1.527(10) . ?
C1 C15 1.527(10) 2_656 ?
C15 C20 1.370(12) . ?
C15 C16 1.358(12) . ?
C18 C19 1.367(14) . ?
C18 C21 1.492(13) . ?
C18 C17 1.375(14) . ?
F2 C30 1.293(13) . ?
F1 C28 1.360(13) . ?
N2 C11 1.306(19) . ?
N2 C10 1.292(18) . ?
C11 H11 0.9300 . ?
C11 C12 1.387(17) . ?
C12 C8 1.335(16) . ?
C12 C14 1.547(19) . ?
C8 C5 1.491(13) . ?
C8 C9 1.383(15) . ?
C5 C6 1.375(13) . ?
C5 C4 1.372(14) . ?
C6 H6 0.9300 . ?
C6 C7 1.361(14) . ?
C7 H7 0.9300 . ?
C14 H14A 0.9600 . ?
C14 H14B 0.9600 . ?
C14 H14C 0.9600 . ?
C4 H4 0.9300 . ?
C4 C3 1.371(13) . ?
C3 H3 0.9300 . ?
C10 H10 0.9300 . ?
C10 C9 1.391(17) . ?
C9 C13 1.47(2) . ?
C13 H13A 0.9600 . ?
C13 H13B 0.9600 . ?
C13 H13C 0.9600 . ?
C20 H20 0.9300 . ?
C20 C19 1.358(14) . ?
C19 H19 0.9300 . ?
C21 C25 1.384(16) . ?
C21 C22 1.351(15) . ?
C25 C24 1.381(16) . ?
C25 C26 1.48(2) . ?
C24 H24 0.9300 . ?
C24 N1 1.298(18) . ?
N1 C23 1.284(17) . ?
C23 H23 0.9300 . ?
C23 C22 1.421(15) . ?
C22 C27 1.468(17) . ?
C27 H27A 0.9600 . ?
C27 H27B 0.9600 . ?
C27 H27C 0.9600 . ?
C26 H26A 0.9600 . ?
C26 H26B 0.9600 . ?
C26 H26C 0.9600 . ?
C17 H17 0.9300 . ?
C17 C16 1.359(14) . ?
C16 H16 0.9300 . ?
C30 C29 1.370(15) . ?
C30 C28 1.382(15) 7_565 ?
C29 C28 1.344(16) . ?
C31 H31 0.9800 . ?

loop_
_geom_torsion_atom_site_label_1
_geom_torsion_atom_site_label_2
_geom_torsion_atom_site_label_3
_geom_torsion_atom_site_label_4
_geom_torsion
_geom_torsion_site_symmetry_1
_geom_torsion_site_symmetry_2
_geom_torsion_site_symmetry_3
_geom_torsion_site_symmetry_4
_geom_torsion_publ_flag
I1 C29 C28 F1 0.3(15) . . . . ?
I1 C29 C28 C30 -177.6(9) . . . 7_565 ?
C2 C1 C15 C20 -136.9(8) . . . . ?
C2 C1 C15 C20 -23.3(11) 2_656 . . . ?
C2 C1 C15 C16 52.9(11) . . . . ?
C2 C1 C15 C16 166.5(8) 2_656 . . . ?
C1 C2 C7 C6 -172.0(10) . . . . ?
C1 C2 C3 C4 169.7(9) . . . . ?
C1 C15 C20 C19 -173.1(10) . . . . ?
C1 C15 C16 C17 172.9(10) . . . . ?
C15 C1 C15 C20 99.6(9) 2_656 . . . ?
C15 C1 C15 C16 -70.6(8) 2_656 . . . ?
C15 C20 C19 C18 0.2(19) . . . . ?
C18 C21 C25 C24 177.5(12) . . . . ?
C18 C21 C25 C26 -2(2) . . . . ?
C18 C21 C22 C23 -178.5(9) . . . . ?
C18 C21 C22 C27 1.4(17) . . . . ?
C18 C17 C16 C15 0.9(18) . . . . ?
F2 C30 C29 I1 -3.5(16) . . . . ?
F2 C30 C29 C28 179.0(11) . . . . ?
N2 C11 C12 C8 2(2) . . . . ?
N2 C11 C12 C14 -177.8(14) . . . . ?
N2 C10 C9 C8 2.0(19) . . . . ?
N2 C10 C9 C13 177.5(13) . . . . ?
C11 N2 C10 C9 -1(2) . . . . ?
C11 C12 C8 C5 178.0(11) . . . . ?
C11 C12 C8 C9 -1.1(17) . . . . ?
C12 C8 C5 C6 83.6(14) . . . . ?
C12 C8 C5 C4 -98.0(13) . . . . ?
C12 C8 C9 C10 -0.9(17) . . . . ?
C12 C8 C9 C13 -176.2(13) . . . . ?
C8 C5 C6 C7 177.2(11) . . . . ?
C8 C5 C4 C3 -179.3(10) . . . . ?
C5 C8 C9 C10 -180.0(10) . . . . ?
C5 C8 C9 C13 4.7(18) . . . . ?
C5 C6 C7 C2 2.1(18) . . . . ?
C5 C4 C3 C2 2.4(17) . . . . ?
C6 C5 C4 C3 -0.9(16) . . . . ?
C7 C2 C1 C2 73.8(8) . . . 2_656 ?
C7 C2 C1 C15 -46.9(11) . . . 2_656 ?
C7 C2 C1 C15 -164.7(8) . . . . ?
C7 C2 C3 C4 -1.6(15) . . . . ?
C14 C12 C8 C5 -1.8(18) . . . . ?
C14 C12 C8 C9 179.1(13) . . . . ?
C4 C5 C6 C7 -1.3(17) . . . . ?
C3 C2 C1 C2 -97.2(9) . . . 2_656 ?
C3 C2 C1 C15 24.2(11) . . . . ?
C3 C2 C1 C15 142.0(8) . . . 2_656 ?
C3 C2 C7 C6 -0.5(15) . . . . ?
C10 N2 C11 C12 -1(2) . . . . ?
C9 C8 C5 C6 -97.3(13) . . . . ?
C9 C8 C5 C4 81.1(14) . . . . ?
C20 C15 C16 C17 2.0(16) . . . . ?
C19 C18 C21 C25 90.5(14) . . . . ?
C19 C18 C21 C22 -90.6(13) . . . . ?
C19 C18 C17 C16 -3.2(17) . . . . ?
C21 C18 C19 C20 -179.5(11) . . . . ?
C21 C18 C17 C16 178.9(10) . . . . ?
C21 C25 C24 N1 2(2) . . . . ?
C25 C21 C22 C23 0.4(16) . . . . ?
C25 C21 C22 C27 -179.7(13) . . . . ?
C25 C24 N1 C23 -1(2) . . . . ?
C24 N1 C23 C22 0(2) . . . . ?
N1 C23 C22 C21 0.3(17) . . . . ?
N1 C23 C22 C27 -179.6(12) . . . . ?
C22 C21 C25 C24 -1(2) . . . . ?
C22 C21 C25 C26 179.6(16) . . . . ?
C26 C25 C24 N1 -179.0(18) . . . . ?
C17 C18 C19 C20 2.7(17) . . . . ?
C17 C18 C21 C25 -91.7(14) . . . . ?
C17 C18 C21 C22 87.1(13) . . . . ?
C16 C15 C20 C19 -2.5(16) . . . . ?
C30 C29 C28 F1 177.7(10) . . . . ?
C30 C29 C28 C30 0(2) . . . 7_565 ?
C28 C30 C29 I1 177.6(8) 7_565 . . . ?
C28 C30 C29 C28 0.1(19) 7_565 . . . ?
